data_4067904
loop_
_publ_author_name
'Orbach, Meital'
'Choudhury, Joyanta'
'Lahav, Michal'
'Zenkina, Olena V.'
'Diskin-Posner, Yael'
'Leitus, Gregory'
'Iron, Mark A.'
'van der Boom, Milko E.'

_publ_section_title
;
 Palladium-Catalyzed Cross-Coupling Reactions with Fluorinated Substrates:
 Mechanistic Insights into the Undesired Hydrodehalogenation of Aryl
 Halides
;
_journal_issue 4
_journal_name_full Organometallics
_journal_page_first 1271
_journal_paper_doi 10.1021/om200898t
_journal_volume 31
_journal_year 2012
_chemical_formula_moiety 'C25 H37 F4 N P2 Pd'
_chemical_formula_sum 'C25 H37 F4 N P2 Pd'
_chemical_formula_weight 595.90
_chemical_name_systematic
; 
 ? 
;
_space_group_IT_number 14
_symmetry_cell_setting monoclinic
_symmetry_space_group_name_Hall '-P 2yn'
_symmetry_space_group_name_H-M 'P 1 21/n 1'
_atom_sites_solution_hydrogens geom
_atom_sites_solution_primary direct
_atom_sites_solution_secondary difmap
_audit_creation_method SHELXL-97
_cell_angle_alpha 90.00
_cell_angle_beta 98.7640(10)
_cell_angle_gamma 90.00
_cell_formula_units_Z 4
_cell_length_a 8.5023(2)
_cell_length_b 12.6579(3)
_cell_length_c 25.8658(5)
_cell_measurement_reflns_used 38018
_cell_measurement_temperature 120(2)
_cell_measurement_theta_max 30.6055
_cell_measurement_theta_min 2.6645
_cell_volume 2751.21(11)
_computing_cell_refinement 'APEX 2'
_computing_data_collection 'APEX 2'
_computing_data_reduction 'APEX 2'
_computing_structure_refinement 'SHELXL-97 (Sheldrick, 1997)'
_computing_structure_solution 'SHELXS-97 (Sheldrick, 1990)'
_diffrn_ambient_temperature 120(2)
_diffrn_measured_fraction_theta_full .997
_diffrn_measured_fraction_theta_max .997
_diffrn_measurement_device_type 'Bruker APEX II Kappa CCD'
_diffrn_measurement_method 'Omega and phi scans'
_diffrn_radiation_monochromator graphite
_diffrn_radiation_source 'fine-focus sealed tube'
_diffrn_radiation_type MoK\a
_diffrn_radiation_wavelength 0.71073
_diffrn_reflns_av_R_equivalents 0.0406
_diffrn_reflns_av_sigmaI/netI 0.0464
_diffrn_reflns_limit_h_max 12
_diffrn_reflns_limit_h_min -12
_diffrn_reflns_limit_k_max 18
_diffrn_reflns_limit_k_min -18
_diffrn_reflns_limit_l_max 32
_diffrn_reflns_limit_l_min -38
_diffrn_reflns_number 37119
_diffrn_reflns_theta_full 32.17
_diffrn_reflns_theta_max 32.17
_diffrn_reflns_theta_min 1.59
_exptl_absorpt_coefficient_mu 0.831
_exptl_absorpt_correction_T_max 0.9357
_exptl_absorpt_correction_T_min 0.8389
_exptl_absorpt_correction_type numerical
_exptl_absorpt_process_details 'SHELXL-97 (Sheldrick, 1997)'
_exptl_crystal_colour yellow
_exptl_crystal_density_diffrn 1.439
_exptl_crystal_density_method 'not measured'
_exptl_crystal_description chunk
_exptl_crystal_F_000 1224
_exptl_crystal_size_max 0.22
_exptl_crystal_size_mid 0.16
_exptl_crystal_size_min 0.08
_refine_diff_density_max 1.010
_refine_diff_density_min -.746
_refine_diff_density_rms .087
_refine_ls_extinction_method none
_refine_ls_goodness_of_fit_ref 1.020
_refine_ls_hydrogen_treatment constr
_refine_ls_matrix_type full
_refine_ls_number_parameters 304
_refine_ls_number_reflns 9653
_refine_ls_number_restraints 0
_refine_ls_restrained_S_all 1.020
_refine_ls_R_factor_all 0.0561
_refine_ls_R_factor_gt 0.0369
_refine_ls_shift/su_max 0.002
_refine_ls_shift/su_mean 0.000
_refine_ls_structure_factor_coef Fsqd
_refine_ls_weighting_details 'calc w=1/[\s^2^(Fo^2^)+(0.0318P)^2^+1.2960P] where P=(Fo^2^+2Fc^2^)/3'
_refine_ls_weighting_scheme calc
_refine_ls_wR_factor_gt 0.0769
_refine_ls_wR_factor_ref 0.0832
_reflns_number_gt 7421
_reflns_number_total 9653
_reflns_threshold_expression >2sigma(I)
_cod_data_source_file om200898t_si_004.cif
_cod_data_source_block v146
_cod_depositor_comments
;
The following automatic conversions were performed:

'_symmetry_cell_setting' value 'Monoclinic' changed to 'monoclinic'
according to /home/saulius/struct/CIF-dictionaries/cif_core.dic
dictionary named 'cif_core.dic' version 2.4.1 from 2010-06-29.

Automatic conversion script
Id: cif_fix_values 1715 2011-07-08 13:25:40Z adriana 
;
_cod_original_sg_symbol_Hall -P2yn
_cod_original_sg_symbol_H-M P2(1)/n
_cod_database_code 4067904

loop_
_symmetry_equiv_pos_as_xyz
'x, y, z'
'-x+1/2, y+1/2, -z+1/2'
'-x, -y, -z'
'x-1/2, -y-1/2, z-1/2'

loop_
_atom_site_label
_atom_site_type_symbol
_atom_site_fract_x
_atom_site_fract_y
_atom_site_fract_z
_atom_site_U_iso_or_equiv
_atom_site_adp_type
_atom_site_occupancy
_atom_site_symmetry_multiplicity
_atom_site_calc_flag
_atom_site_refinement_flags
_atom_site_disorder_assembly
_atom_site_disorder_group
Pd1 Pd 0.313007(17) 0.825208(10) 0.129239(6) 0.02103(4) Uani 1 1 d . . .
C1 C 0.6270(3) 1.20664(16) 0.12103(9) 0.0332(5) Uani 1 1 d . . .
H1 H 0.6442 1.2803 0.1175 0.040 Uiso 1 1 calc R . .
C2 C 0.5401(3) 1.14848(15) 0.08199(8) 0.0294(4) Uani 1 1 d . . .
C3 C 0.5155(2) 1.04132(14) 0.08629(7) 0.0227(4) Uani 1 1 d . . .
C4 C 0.5771(2) 0.98431(13) 0.13095(7) 0.0190(3) Uani 1 1 d . . .
C5 C 0.6632(2) 1.04549(15) 0.17029(8) 0.0237(4) Uani 1 1 d . . .
C6 C 0.6878(3) 1.15225(16) 0.16546(9) 0.0317(5) Uani 1 1 d . . .
C7 C 0.5567(2) 0.87063(13) 0.13897(7) 0.0199(3) Uani 1 1 d . . .
H7 H 0.5642 0.8455 0.1739 0.024 Uiso 1 1 calc R . .
C8 C 0.5263(2) 0.79542(14) 0.09731(7) 0.0194(3) Uani 1 1 d . . .
H8 H 0.4721 0.8177 0.0643 0.023 Uiso 1 1 calc R . .
C9 C 0.5766(2) 0.68496(13) 0.10425(8) 0.0207(4) Uani 1 1 d . . .
C10 C 0.5837(2) 0.62069(14) 0.06055(8) 0.0219(4) Uani 1 1 d . . .
H10 H 0.5560 0.6490 0.0264 0.026 Uiso 1 1 calc R . .
C11 C 0.6201(3) 0.63556(16) 0.15265(8) 0.0295(4) Uani 1 1 d . . .
H11 H 0.6180 0.6739 0.1841 0.035 Uiso 1 1 calc R . .
C12 C 0.6306(2) 0.51636(15) 0.06689(9) 0.0273(4) Uani 1 1 d . . .
H12 H 0.6337 0.4755 0.0363 0.033 Uiso 1 1 calc R . .
C13 C 0.6663(3) 0.53051(16) 0.15462(9) 0.0369(5) Uani 1 1 d . . .
H13 H 0.6962 0.4998 0.1882 0.044 Uiso 1 1 calc R . .
N1 N 0.6720(2) 0.46919(13) 0.11306(8) 0.0337(4) Uani 1 1 d . . .
F1 F 0.77502(19) 1.20313(10) 0.20598(6) 0.0486(4) Uani 1 1 d . . .
F2 F 0.47071(19) 1.19772(10) 0.03782(5) 0.0442(4) Uani 1 1 d . . .
F3 F 0.72595(15) 0.99817(9) 0.21568(5) 0.0342(3) Uani 1 1 d . . .
F4 F 0.42238(15) 0.99336(9) 0.04627(4) 0.0313(3) Uani 1 1 d . . .
P1 P 0.11177(6) 0.73883(4) 0.07517(2) 0.02697(11) Uani 1 1 d . . .
P2 P 0.19697(8) 0.90869(5) 0.19295(2) 0.03477(13) Uani 1 1 d . A .
C14 C -0.0860(3) 0.79961(19) 0.06432(11) 0.0391(5) Uani 1 1 d . . .
H14A H -0.1600 0.7525 0.0417 0.047 Uiso 1 1 calc R . .
H14B H -0.1252 0.8060 0.0983 0.047 Uiso 1 1 calc R . .
C15 C -0.0890(3) 0.90851(19) 0.03894(11) 0.0456(6) Uani 1 1 d . . .
H15A H -0.0057 0.9528 0.0584 0.068 Uiso 1 1 calc R . .
H15B H -0.1931 0.9414 0.0395 0.068 Uiso 1 1 calc R . .
H15C H -0.0702 0.9013 0.0027 0.068 Uiso 1 1 calc R . .
C16 C 0.1593(3) 0.72414(18) 0.00878(9) 0.0332(5) Uani 1 1 d . . .
H16A H 0.1818 0.7953 -0.0041 0.040 Uiso 1 1 calc R . .
H16B H 0.2589 0.6827 0.0111 0.040 Uiso 1 1 calc R . .
C17 C 0.0357(3) 0.6721(2) -0.03230(11) 0.0479(6) Uani 1 1 d . . .
H17A H 0.0126 0.6008 -0.0207 0.072 Uiso 1 1 calc R . .
H17B H 0.0772 0.6678 -0.0656 0.072 Uiso 1 1 calc R . .
H17C H -0.0622 0.7142 -0.0370 0.072 Uiso 1 1 calc R . .
C18 C 0.0617(3) 0.60468(17) 0.09372(10) 0.0375(5) Uani 1 1 d . . .
H18A H 0.0110 0.6084 0.1257 0.045 Uiso 1 1 calc R . .
H18B H -0.0170 0.5744 0.0654 0.045 Uiso 1 1 calc R . .
C19 C 0.2044(3) 0.53132(17) 0.10383(10) 0.0402(6) Uani 1 1 d . . .
H19A H 0.2493 0.5218 0.0714 0.060 Uiso 1 1 calc R . .
H19B H 0.1708 0.4627 0.1159 0.060 Uiso 1 1 calc R . .
H19C H 0.2851 0.5621 0.1307 0.060 Uiso 1 1 calc R . .
C20 C 0.0822(3) 1.0282(2) 0.17201(10) 0.0455(6) Uani 1 1 d . . .
H20A H -0.0190 1.0072 0.1503 0.055 Uiso 1 1 calc R . .
H20B H 0.0557 1.0651 0.2033 0.055 Uiso 1 1 calc R . .
C21 C 0.1701(3) 1.1042(2) 0.14102(11) 0.0471(6) Uani 1 1 d . . .
H21A H 0.2703 1.1255 0.1623 0.071 Uiso 1 1 calc R . .
H21B H 0.1040 1.1667 0.1316 0.071 Uiso 1 1 calc R . .
H21C H 0.1926 1.0692 0.1091 0.071 Uiso 1 1 calc R . .
C22 C 0.3334(3) 0.9590(2) 0.24935(9) 0.0465(6) Uani 1 1 d . . .
H22A H 0.4023 1.0136 0.2370 0.056 Uiso 1 1 calc R . .
H22B H 0.2701 0.9935 0.2737 0.056 Uiso 1 1 calc R . .
C23 C 0.4390(4) 0.8750(2) 0.27935(10) 0.0562(7) Uani 1 1 d . . .
H23A H 0.3728 0.8252 0.2955 0.084 Uiso 1 1 calc R . .
H23B H 0.5150 0.9090 0.3066 0.084 Uiso 1 1 calc R . .
H23C H 0.4971 0.8370 0.2552 0.084 Uiso 1 1 calc R . .
C24 C 0.0470(5) 0.8337(2) 0.22142(14) 0.0704(8) Uani 1 1 d . . .
H24A H -0.0559 0.8409 0.1979 0.085 Uiso 1 1 d R A .
H24B H 0.0342 0.8681 0.2549 0.085 Uiso 0.729(5) 1 d PR A 1
C25 C 0.0751(6) 0.7255(3) 0.23242(18) 0.0704(8) Uani 0.729(5) 1 d P A 1
H25A H 0.1346 0.6950 0.2064 0.106 Uiso 0.729(5) 1 calc PR A 1
H25B H -0.0268 0.6886 0.2311 0.106 Uiso 0.729(5) 1 calc PR A 1
H25C H 0.1371 0.7178 0.2674 0.106 Uiso 0.729(5) 1 calc PR A 1
H24C H 0.0693 0.7570 0.2197 0.085 Uiso 0.271(5) 1 d PR A 2
C25A C 0.0353(12) 0.8606(8) 0.2782(4) 0.046(3) Uiso 0.271(5) 1 d P A 2
H25D H 0.1388 0.8488 0.2999 0.068 Uiso 0.271(5) 1 calc PR A 2
H25E H -0.0449 0.8154 0.2905 0.068 Uiso 0.271(5) 1 calc PR A 2
H25F H 0.0047 0.9348 0.2806 0.068 Uiso 0.271(5) 1 calc PR A 2

loop_
_atom_site_aniso_label
_atom_site_aniso_U_11
_atom_site_aniso_U_22
_atom_site_aniso_U_33
_atom_site_aniso_U_23
_atom_site_aniso_U_13
_atom_site_aniso_U_12
Pd1 0.02119(7) 0.01704(7) 0.02542(7) 0.00088(6) 0.00531(5) -0.00149(5)
C1 0.0423(13) 0.0154(8) 0.0434(13) -0.0016(9) 0.0114(10) -0.0039(8)
C2 0.0396(12) 0.0192(9) 0.0306(10) 0.0052(8) 0.0088(9) 0.0030(8)
C3 0.0266(10) 0.0174(8) 0.0240(9) -0.0023(7) 0.0032(8) -0.0008(7)
C4 0.0175(8) 0.0160(8) 0.0236(9) -0.0014(7) 0.0032(7) -0.0006(6)
C5 0.0249(10) 0.0192(9) 0.0260(9) -0.0019(7) 0.0003(8) 0.0018(7)
C6 0.0355(12) 0.0210(9) 0.0375(12) -0.0095(8) 0.0021(9) -0.0066(8)
C7 0.0219(9) 0.0143(8) 0.0227(9) 0.0003(7) 0.0010(7) -0.0007(6)
C8 0.0185(9) 0.0151(7) 0.0238(9) -0.0007(7) 0.0011(7) -0.0003(6)
C9 0.0174(8) 0.0168(8) 0.0276(9) -0.0008(7) 0.0016(7) -0.0039(6)
C10 0.0208(9) 0.0166(8) 0.0275(9) -0.0008(7) 0.0016(7) -0.0021(6)
C11 0.0396(12) 0.0201(9) 0.0273(10) 0.0003(8) 0.0004(9) 0.0032(8)
C12 0.0268(10) 0.0184(9) 0.0358(11) -0.0061(8) 0.0018(8) 0.0002(7)
C13 0.0511(14) 0.0219(10) 0.0343(12) 0.0050(9) -0.0043(10) 0.0055(9)
N1 0.0395(11) 0.0177(8) 0.0410(11) -0.0007(7) -0.0031(8) 0.0026(7)
F1 0.0604(10) 0.0265(6) 0.0530(9) -0.0143(6) -0.0105(8) -0.0115(6)
F2 0.0746(11) 0.0233(6) 0.0335(7) 0.0105(5) 0.0045(7) 0.0043(6)
F3 0.0406(7) 0.0278(6) 0.0294(6) -0.0025(5) -0.0103(5) -0.0002(5)
F4 0.0430(7) 0.0231(6) 0.0245(6) 0.0001(5) -0.0059(5) -0.0002(5)
P1 0.0195(2) 0.0241(2) 0.0374(3) 0.0010(2) 0.0047(2) -0.00585(19)
P2 0.0410(3) 0.0321(3) 0.0358(3) 0.0020(2) 0.0205(3) 0.0016(2)
C14 0.0197(10) 0.0400(12) 0.0574(15) 0.0003(11) 0.0053(10) -0.0044(9)
C15 0.0329(13) 0.0382(13) 0.0628(17) 0.0045(12) -0.0023(12) 0.0050(10)
C16 0.0289(11) 0.0342(11) 0.0351(11) -0.0028(9) 0.0010(9) -0.0045(9)
C17 0.0449(15) 0.0488(15) 0.0459(15) -0.0087(12) -0.0061(12) -0.0067(12)
C18 0.0327(12) 0.0289(11) 0.0523(14) 0.0020(10) 0.0110(10) -0.0117(9)
C19 0.0393(13) 0.0278(11) 0.0512(15) 0.0071(10) -0.0007(11) -0.0105(9)
C20 0.0399(14) 0.0518(15) 0.0475(15) -0.0046(12) 0.0151(11) 0.0157(11)
C21 0.0561(17) 0.0381(13) 0.0472(15) 0.0057(11) 0.0081(12) 0.0171(12)
C22 0.0674(18) 0.0411(14) 0.0327(12) -0.0019(11) 0.0129(12) 0.0098(12)
C23 0.073(2) 0.0606(18) 0.0339(14) 0.0087(13) 0.0057(13) 0.0122(15)
C24 0.091(2) 0.0603(15) 0.0721(17) 0.0080(14) 0.0511(16) -0.0108(14)
C25 0.091(2) 0.0603(15) 0.0721(17) 0.0080(14) 0.0511(16) -0.0108(14)

loop_
_atom_type_symbol
_atom_type_description
_atom_type_scat_dispersion_real
_atom_type_scat_dispersion_imag
_atom_type_scat_source
C C .0033 .0016 'International Tables Vol C Tables 4.2.6.8 and 6.1.1.4'
H H .0000 .0000 'International Tables Vol C Tables 4.2.6.8 and 6.1.1.4'
N N .0061 .0033 'International Tables Vol C Tables 4.2.6.8 and 6.1.1.4'
F F .0171 .0103 'International Tables Vol C Tables 4.2.6.8 and 6.1.1.4'
P P .1023 .0942 'International Tables Vol C Tables 4.2.6.8 and 6.1.1.4'
Pd Pd -.9988 1.0072 'International Tables Vol C Tables 4.2.6.8 and 6.1.1.4'

loop_
_geom_angle_atom_site_label_1
_geom_angle_atom_site_label_2
_geom_angle_atom_site_label_3
_geom_angle
C7 Pd1 C8 39.21(7)
C7 Pd1 P2 107.89(5)
C8 Pd1 P2 147.00(5)
C7 Pd1 P1 144.73(5)
C8 Pd1 P1 106.03(5)
P2 Pd1 P1 106.95(2)
C6 C1 C2 116.08(18)
C6 C1 H1 122.0
C2 C1 H1 122.0
F2 C2 C1 119.38(18)
F2 C2 C3 117.94(19)
C1 C2 C3 122.65(19)
F4 C3 C2 117.34(17)
F4 C3 C4 120.36(16)
C2 C3 C4 122.23(18)
C5 C4 C3 113.97(16)
C5 C4 C7 120.10(16)
C3 C4 C7 125.93(16)
F3 C5 C6 117.91(17)
F3 C5 C4 118.77(16)
C6 C5 C4 123.32(18)
F1 C6 C1 120.18(18)
F1 C6 C5 118.1(2)
C1 C6 C5 121.74(19)
C8 C7 C4 123.87(17)
C8 C7 Pd1 70.76(10)
C4 C7 Pd1 112.44(12)
C8 C7 H7 118.1
C4 C7 H7 118.1
Pd1 C7 H7 86.8
C7 C8 C9 121.78(17)
C7 C8 Pd1 70.03(10)
C9 C8 Pd1 111.69(12)
C7 C8 H8 119.1
C9 C8 H8 119.1
Pd1 C8 H8 88.3
C11 C9 C10 115.12(17)
C11 C9 C8 124.69(18)
C10 C9 C8 120.19(17)
C12 C10 C9 120.41(19)
C12 C10 H10 119.8
C9 C10 H10 119.8
C13 C11 C9 119.8(2)
C13 C11 H11 120.1
C9 C11 H11 120.1
N1 C12 C10 124.47(19)
N1 C12 H12 117.8
C10 C12 H12 117.8
N1 C13 C11 125.0(2)
N1 C13 H13 117.5
C11 C13 H13 117.5
C13 N1 C12 115.12(17)
C18 P1 C16 104.15(11)
C18 P1 C14 100.64(11)
C16 P1 C14 103.15(12)
C18 P1 Pd1 117.38(8)
C16 P1 Pd1 111.48(7)
C14 P1 Pd1 118.13(8)
C24 P2 C22 104.76(16)
C24 P2 C20 100.04(15)
C22 P2 C20 101.07(12)
C24 P2 Pd1 116.76(11)
C22 P2 Pd1 116.14(9)
C20 P2 Pd1 115.68(9)
C15 C14 P1 113.59(16)
C15 C14 H14A 108.8
P1 C14 H14A 108.8
C15 C14 H14B 108.8
P1 C14 H14B 108.8
H14A C14 H14B 107.7
C14 C15 H15A 109.5
C14 C15 H15B 109.5
H15A C15 H15B 109.5
C14 C15 H15C 109.5
H15A C15 H15C 109.5
H15B C15 H15C 109.5
C17 C16 P1 118.02(18)
C17 C16 H16A 107.8
P1 C16 H16A 107.8
C17 C16 H16B 107.8
P1 C16 H16B 107.8
H16A C16 H16B 107.1
C16 C17 H17A 109.5
C16 C17 H17B 109.5
H17A C17 H17B 109.5
C16 C17 H17C 109.5
H17A C17 H17C 109.5
H17B C17 H17C 109.5
C19 C18 P1 113.59(15)
C19 C18 H18A 108.8
P1 C18 H18A 108.8
C19 C18 H18B 108.8
P1 C18 H18B 108.8
H18A C18 H18B 107.7
C18 C19 H19A 109.5
C18 C19 H19B 109.5
H19A C19 H19B 109.5
C18 C19 H19C 109.5
H19A C19 H19C 109.5
H19B C19 H19C 109.5
C21 C20 P2 113.26(17)
C21 C20 H20A 108.9
P2 C20 H20A 108.9
C21 C20 H20B 108.9
P2 C20 H20B 108.9
H20A C20 H20B 107.7
C20 C21 H21A 109.5
C20 C21 H21B 109.5
H21A C21 H21B 109.5
C20 C21 H21C 109.5
H21A C21 H21C 109.5
H21B C21 H21C 109.5
C23 C22 P2 114.51(19)
C23 C22 H22A 108.6
P2 C22 H22A 108.6
C23 C22 H22B 108.6
P2 C22 H22B 108.6
H22A C22 H22B 107.6
C22 C23 H23A 109.5
C22 C23 H23B 109.5
H23A C23 H23B 109.5
C22 C23 H23C 109.5
H23A C23 H23C 109.5
H23B C23 H23C 109.5
C25 C24 C25A 93.2(5)
C25 C24 P2 118.5(3)
C25A C24 P2 115.0(5)
C25 C24 H24A 108.7
C25A C24 H24A 112.9
P2 C24 H24A 108.0
C25 C24 H24B 106.8
P2 C24 H24B 107.4
H24A C24 H24B 106.9
C25A C24 H24C 107.7
P2 C24 H24C 109.8
H24A C24 H24C 102.7
H24B C24 H24C 121.2
C24 C25 H25A 109.5
C24 C25 H25B 109.5
C24 C25 H25C 109.5
H25A C25 H24C 82.8
H25B C25 H24C 110.3
H25C C25 H24C 130.9
C24 C25A H25D 109.5
C24 C25A H25E 109.5
H25D C25A H25E 109.5
C24 C25A H25F 109.5
H25D C25A H25F 109.5
H25E C25A H25F 109.5

loop_
_geom_bond_atom_site_label_1
_geom_bond_atom_site_label_2
_geom_bond_distance
Pd1 C7 2.1282(18)
Pd1 C8 2.1378(19)
Pd1 P2 2.3024(6)
Pd1 P1 2.3129(5)
C1 C6 1.371(3)
C1 C2 1.372(3)
C1 H1 0.9500
C2 F2 1.355(2)
C2 C3 1.379(3)
C3 F4 1.348(2)
C3 C4 1.395(3)
C4 C5 1.394(3)
C4 C7 1.468(2)
C5 F3 1.353(2)
C5 C6 1.376(3)
C6 F1 1.352(2)
C7 C8 1.431(3)
C7 H7 0.9500
C8 C9 1.465(2)
C8 H8 0.9500
C9 C11 1.398(3)
C9 C10 1.401(3)
C10 C12 1.382(3)
C10 H10 0.9500
C11 C13 1.385(3)
C11 H11 0.9500
C12 N1 1.333(3)
C12 H12 0.9500
C13 N1 1.333(3)
C13 H13 0.9500
P1 C18 1.832(2)
P1 C16 1.832(2)
P1 C14 1.832(2)
P2 C24 1.832(3)
P2 C22 1.834(3)
P2 C20 1.836(3)
C14 C15 1.525(3)
C14 H14A 0.9900
C14 H14B 0.9900
C15 H15A 0.9800
C15 H15B 0.9800
C15 H15C 0.9800
C16 C17 1.526(3)
C16 H16A 0.9900
C16 H16B 0.9900
C17 H17A 0.9800
C17 H17B 0.9800
C17 H17C 0.9800
C18 C19 1.519(3)
C18 H18A 0.9900
C18 H18B 0.9900
C19 H19A 0.9800
C19 H19B 0.9800
C19 H19C 0.9800
C20 C21 1.520(4)
C20 H20A 0.9900
C20 H20B 0.9900
C21 H21A 0.9800
C21 H21B 0.9800
C21 H21C 0.9800
C22 C23 1.525(4)
C22 H22A 0.9900
C22 H22B 0.9900
C23 H23A 0.9800
C23 H23B 0.9800
C23 H23C 0.9800
C24 C25 1.412(5)
C24 C25A 1.525(10)
C24 H24A 0.9900
C24 H24B 0.9900
C24 H24C 0.9910
C25 H25A 0.9800
C25 H25B 0.9800
C25 H25C 0.9800
C25 H24C 0.5157
C25A H24B 0.6089
C25A H25D 0.9800
C25A H25E 0.9800
C25A H25F 0.9800

loop_
_geom_torsion_atom_site_label_1
_geom_torsion_atom_site_label_2
_geom_torsion_atom_site_label_3
_geom_torsion_atom_site_label_4
_geom_torsion
C6 C1 C2 F2 177.2(2)
C6 C1 C2 C3 -0.7(3)
F2 C2 C3 F4 -0.8(3)
C1 C2 C3 F4 177.2(2)
F2 C2 C3 C4 -177.68(19)
C1 C2 C3 C4 0.3(3)
F4 C3 C4 C5 -176.31(17)
C2 C3 C4 C5 0.5(3)
F4 C3 C4 C7 3.0(3)
C2 C3 C4 C7 179.83(19)
C3 C4 C5 F3 178.96(17)
C7 C4 C5 F3 -0.4(3)
C3 C4 C5 C6 -1.0(3)
C7 C4 C5 C6 179.67(19)
C2 C1 C6 F1 -180.0(2)
C2 C1 C6 C5 0.3(3)
F3 C5 C6 F1 0.9(3)
C4 C5 C6 F1 -179.13(19)
F3 C5 C6 C1 -179.3(2)
C4 C5 C6 C1 0.6(4)
C5 C4 C7 C8 -155.53(18)
C3 C4 C7 C8 25.2(3)
C5 C4 C7 Pd1 123.23(16)
C3 C4 C7 Pd1 -56.0(2)
P2 Pd1 C7 C8 176.94(9)
P1 Pd1 C7 C8 -12.34(15)
C8 Pd1 C7 C4 119.63(18)
P2 Pd1 C7 C4 -63.43(14)
P1 Pd1 C7 C4 107.29(13)
C4 C7 C8 C9 151.62(18)
Pd1 C7 C8 C9 -103.74(17)
C4 C7 C8 Pd1 -104.64(17)
P2 Pd1 C8 C7 -5.35(16)
P1 Pd1 C8 C7 172.62(9)
C7 Pd1 C8 C9 117.29(18)
P2 Pd1 C8 C9 111.94(12)
P1 Pd1 C8 C9 -70.09(13)
C7 C8 C9 C11 16.8(3)
Pd1 C8 C9 C11 -62.5(2)
C7 C8 C9 C10 -163.17(18)
Pd1 C8 C9 C10 117.54(17)
C11 C9 C10 C12 0.2(3)
C8 C9 C10 C12 -179.86(17)
C10 C9 C11 C13 0.2(3)
C8 C9 C11 C13 -179.8(2)
C9 C10 C12 N1 -0.1(3)
C9 C11 C13 N1 -0.7(4)
C11 C13 N1 C12 0.7(4)
C10 C12 N1 C13 -0.3(3)
C7 Pd1 P1 C18 101.81(12)
C8 Pd1 P1 C18 93.73(10)
P2 Pd1 P1 C18 -87.42(9)
C7 Pd1 P1 C16 -18.17(12)
C8 Pd1 P1 C16 -26.25(10)
P2 Pd1 P1 C16 152.60(8)
C7 Pd1 P1 C14 -137.35(13)
C8 Pd1 P1 C14 -145.43(11)
P2 Pd1 P1 C14 33.42(10)
C7 Pd1 P2 C24 -143.05(16)
C8 Pd1 P2 C24 -139.50(17)
P1 Pd1 P2 C24 42.54(15)
C7 Pd1 P2 C22 -18.62(11)
C8 Pd1 P2 C22 -15.06(14)
P1 Pd1 P2 C22 166.97(10)
C7 Pd1 P2 C20 99.63(12)
C8 Pd1 P2 C20 103.18(14)
P1 Pd1 P2 C20 -74.78(11)
C18 P1 C14 C15 -170.0(2)
C16 P1 C14 C15 -62.6(2)
Pd1 P1 C14 C15 60.9(2)
C18 P1 C16 C17 54.6(2)
C14 P1 C16 C17 -50.1(2)
Pd1 P1 C16 C17 -177.88(16)
C16 P1 C18 C19 71.4(2)
C14 P1 C18 C19 178.05(19)
Pd1 P1 C18 C19 -52.3(2)
C24 P2 C20 C21 -174.0(2)
C22 P2 C20 C21 78.6(2)
Pd1 P2 C20 C21 -47.7(2)
C24 P2 C22 C23 71.5(2)
C20 P2 C22 C23 175.1(2)
Pd1 P2 C22 C23 -58.9(2)
C22 P2 C24 C25 -89.2(4)
C20 P2 C24 C25 166.5(4)
Pd1 P2 C24 C25 40.9(4)
C22 P2 C24 C25A 19.7(5)
C20 P2 C24 C25A -84.7(5)
Pd1 P2 C24 C25A 149.7(5)
